data_7242543
loop_
_publ_author_name
'Shu, Yuanhong'
'Ye, Kaiqi'
'Yue, Yuan'
'Sun, Jingbo'
'Wang, Haoran'
'Zhong, Jiangbin'
'Yang, Xiqiao'
'Gao, Hongqiang'
'Lu, Ran'

_publ_section_title
;
 Fluorine as a robust balancer for tuning the reactivity of
 topo-photoreactions of chalcones and the photomechanical effects of
 molecular crystals
;
_journal_issue 34
_journal_name_full CrystEngComm
_journal_page_first 5856
_journal_page_last 5868
_journal_paper_doi 10.1039/D1CE00086A
_journal_volume 23
_journal_year 2021
_chemical_formula_moiety 'C32 H24 F4 O2'
_chemical_formula_sum 'C32 H24 F4 O2'
_chemical_formula_weight 516.51
_space_group_crystal_system monoclinic
_space_group_IT_number 14
_space_group_name_Hall '-P 2yn'
_space_group_name_H-M_alt 'P 1 21/n 1'
_atom_sites_solution_hydrogens mixed
_atom_sites_solution_primary direct
_audit_creation_date 2021-03-11
_audit_creation_method
;
Olex2 1.2
(compiled 2018.05.29 svn.r3508 for OlexSys, GUI svn.r5506)
;
_audit_update_record
;
2021-03-11 deposited with the CCDC.	2021-03-26 downloaded from the CCDC.
;
_cell_angle_alpha 90
_cell_angle_beta 100.511(5)
_cell_angle_gamma 90
_cell_formula_units_Z 2
_cell_length_a 5.9906(11)
_cell_length_b 26.824(6)
_cell_length_c 8.1210(18)
_cell_measurement_reflns_used 6381
_cell_measurement_temperature 144(2)
_cell_measurement_theta_max 27.414
_cell_measurement_theta_min 2.967
_cell_volume 1283.1(5)
_computing_cell_refinement 'SAINT V8.38A (?, 2016)'
_computing_data_reduction 'SAINT V8.38A (?, 2016)'
_computing_molecular_graphics 'Olex2 (Dolomanov et al., 2009)'
_computing_publication_material 'Olex2 (Dolomanov et al., 2009)'
_computing_structure_refinement 'XL (Sheldrick, 2008)'
_computing_structure_solution 'XS (Sheldrick, 2008)'
_diffrn_ambient_temperature 144.53
_diffrn_measured_fraction_theta_full 0.933
_diffrn_measured_fraction_theta_max 0.945
_diffrn_measurement_device_type 'Bruker APEX-II CCD'
_diffrn_measurement_method '\f and \w scans'
_diffrn_radiation_type MoK\a
_diffrn_radiation_wavelength 0.71073
_diffrn_reflns_av_R_equivalents 0.1053
_diffrn_reflns_av_unetI/netI 0.0566
_diffrn_reflns_Laue_measured_fraction_full 0.933
_diffrn_reflns_Laue_measured_fraction_max 0.945
_diffrn_reflns_limit_h_max 7
_diffrn_reflns_limit_h_min -7
_diffrn_reflns_limit_k_max 34
_diffrn_reflns_limit_k_min -34
_diffrn_reflns_limit_l_max 10
_diffrn_reflns_limit_l_min -10
_diffrn_reflns_number 23822
_diffrn_reflns_point_group_measured_fraction_full 0.933
_diffrn_reflns_point_group_measured_fraction_max 0.945
_diffrn_reflns_theta_full 25.242
_diffrn_reflns_theta_max 27.593
_diffrn_reflns_theta_min 2.969
_diffrn_standards_number 0
_exptl_absorpt_coefficient_mu 0.102
_exptl_absorpt_correction_type none
_exptl_crystal_colour clear
_exptl_crystal_colour_lustre clear
_exptl_crystal_density_diffrn 1.337
_exptl_crystal_description needle
_exptl_crystal_F_000 536
_exptl_crystal_size_max 0.9
_exptl_crystal_size_mid 0.1
_exptl_crystal_size_min 0.1
_refine_diff_density_max 0.476
_refine_diff_density_min -0.223
_refine_diff_density_rms 0.058
_refine_ls_extinction_coef 0.057(12)
_refine_ls_extinction_expression Fc^*^=kFc[1+0.001xFc^2^\l^3^/sin(2\q)]^-1/4^
_refine_ls_extinction_method 'SHELXL-2014/7 (Sheldrick 2014'
_refine_ls_goodness_of_fit_ref 1.002
_refine_ls_hydrogen_treatment mixed
_refine_ls_matrix_type full
_refine_ls_number_parameters 184
_refine_ls_number_reflns 2808
_refine_ls_number_restraints 6
_refine_ls_restrained_S_all 1.002
_refine_ls_R_factor_all 0.1433
_refine_ls_R_factor_gt 0.0848
_refine_ls_shift/su_max 0.000
_refine_ls_shift/su_mean 0.000
_refine_ls_structure_factor_coef Fsqd
_refine_ls_weighting_details 'w=1/[\s^2^(Fo^2^)+(0.1368P)^2^+0.7566P] where P=(Fo^2^+2Fc^2^)/3'
_refine_ls_weighting_scheme calc
_refine_ls_wR_factor_gt 0.2171
_refine_ls_wR_factor_ref 0.2700
_reflns_Friedel_coverage 0.000
_reflns_number_gt 1578
_reflns_number_total 2808
_reflns_threshold_expression 'I > 2\s(I)'
_cod_data_source_file d1ce00086a31.cif
_cod_data_source_block D-2FChMe-4
_cod_depositor_comments 'Adding full bibliography for 7242537--7242549.cif.'
_cod_database_code 7242543
_shelx_shelxl_version_number 2014/7
_shelx_space_group_comment
;
The symmetry employed for this shelxl refinement is uniquely defined
by the following loop, which should always be used as a source of
symmetry information in preference to the above space-group names.
They are only intended as comments.
;
_olex2_refinement_description
;
1. Fixed Uiso
 At 1.2 times of:
  All C(H) groups
 At 1.5 times of:
  All C(H,H,H) groups
2. Restrained distances
 H8BD-H8BE
 1.571 with sigma of 0.04
 H8BE-H8BF
 1.571 with sigma of 0.04
 H8BF-H8BD
 1.571 with sigma of 0.04
 H8AA-H8AB
 1.571 with sigma of 0.04
 H8AB-H8AC
 1.571 with sigma of 0.04
 H8AC-H8AA
 1.571 with sigma of 0.04
3. Uiso/Uaniso restraints and constraints
Uiso(H8BD) = Uiso(H8AC)
Uiso(H8BF) = Uiso(H8AB)
Uiso(H8BE) = Uiso(H8AA)
4. Others
 Sof(H8BD)=Sof(H8BE)=Sof(H8BF)=1-FVAR(1)
 Sof(H8AA)=Sof(H8AB)=Sof(H8AC)=FVAR(1)
5.a Ternary CH refined with riding coordinates:
 C1(H1), C3(H3)
5.b Aromatic/amide H refined with riding coordinates:
 C6(H6), C7(H7), C9(H9), C11(H11), C12(H12), C13(H13), C16(H16)
5.c Idealised Me refined as rotating group:
 C8(H8AA,H8AB,H8AC)
;
_olex2_submission_special_instructions 'No special instructions were received'

loop_
_space_group_symop_operation_xyz
'x, y, z'
'-x+1/2, y+1/2, -z+1/2'
'-x, -y, -z'
'x-1/2, -y-1/2, z-1/2'

loop_
_atom_site_label
_atom_site_type_symbol
_atom_site_fract_x
_atom_site_fract_y
_atom_site_fract_z
_atom_site_U_iso_or_equiv
_atom_site_adp_type
_atom_site_occupancy
_atom_site_site_symmetry_order
_atom_site_calc_flag
_atom_site_refinement_flags_posn
_atom_site_refinement_flags_adp
_atom_site_refinement_flags_occupancy
_atom_site_disorder_assembly
_atom_site_disorder_group
F1 F 0.0641(5) 0.55822(12) 0.4038(3) 0.1039(10) Uani 1 1 d . . . . .
F2 F 0.7616(6) 0.64005(12) 0.5194(4) 0.1152(12) Uani 1 1 d . . . . .
O1 O 0.8582(4) 0.42690(9) 0.9916(4) 0.0678(8) Uani 1 1 d . . . . .
C1 C 0.4933(5) 0.46445(11) 0.9333(4) 0.0470(8) Uani 1 1 d . . . . .
H1 H 0.3678 0.4569 0.8374 0.056 Uiso 1 1 calc R . . . .
C2 C 0.6539(6) 0.42103(11) 0.9709(4) 0.0502(8) Uani 1 1 d . . . . .
C3 C 0.6029(5) 0.51513(12) 0.9103(4) 0.0479(8) Uani 1 1 d . . . . .
H3 H 0.7720 0.5123 0.9388 0.058 Uiso 1 1 calc R . . . .
C4 C 0.5572(6) 0.37007(12) 0.9880(4) 0.0533(8) Uani 1 1 d . . . . .
C5 C 0.5346(6) 0.54262(11) 0.7473(4) 0.0501(8) Uani 1 1 d . . . . .
C6 C 0.3248(7) 0.53643(13) 0.6457(4) 0.0605(9) Uani 1 1 d . . . . .
H6 H 0.2195 0.5129 0.6739 0.073 Uiso 1 1 calc R . . . .
C7 C 0.6846(7) 0.57739(13) 0.7019(5) 0.0610(9) Uani 1 1 d . . . . .
H7 H 0.8310 0.5820 0.7682 0.073 Uiso 1 1 calc R . . . .
C8 C 0.2978(13) 0.22195(19) 1.0515(9) 0.115(2) Uani 1 1 d . . . . .
H8AA H 0.1470 0.2253 1.0811 0.173 Uiso 0.51(6) 1 calc DGR . P A 1
H8AB H 0.3990 0.2044 1.1415 0.173 Uiso 0.51(6) 1 calc DGR . P A 1
H8AC H 0.2858 0.2030 0.9471 0.173 Uiso 0.51(6) 1 calc DGR . P A 1
C9 C 0.2528(7) 0.31065(15) 0.9507(5) 0.0746(12) Uani 1 1 d . . . . .
H9 H 0.0979 0.3032 0.9090 0.090 Uiso 1 1 calc R . . . .
C10 C 0.6157(8) 0.60499(14) 0.5582(5) 0.0713(11) Uani 1 1 d . . . . .
C11 C 0.6167(9) 0.28523(15) 1.0822(7) 0.0894(14) Uani 1 1 d . . . . .
H11 H 0.7172 0.2600 1.1338 0.107 Uiso 1 1 calc R . . . .
C12 C 0.7000(8) 0.33260(15) 1.0641(6) 0.0735(12) Uani 1 1 d . . . . .
H12 H 0.8559 0.3396 1.1039 0.088 Uiso 1 1 calc R . . . .
C13 C 0.4114(8) 0.59978(15) 0.4562(5) 0.0701(11) Uani 1 1 d . . . . .
H13 H 0.3688 0.6193 0.3579 0.084 Uiso 1 1 calc R . . . .
C14 C 0.3941(9) 0.27382(15) 1.0279(6) 0.0805(12) Uani 1 1 d . . . . .
C15 C 0.2709(7) 0.56474(15) 0.5034(4) 0.0644(10) Uani 1 1 d . . . . .
C16 C 0.3333(7) 0.35914(14) 0.9322(5) 0.0654(10) Uani 1 1 d . . . . .
H16 H 0.2322 0.3843 0.8811 0.078 Uiso 1 1 calc R . . . .
H8BD H 0.144(16) 0.221(4) 0.996(12) 0.098 Uiso 0.49(6) 1 d DR . P A 2
H8BE H 0.264(19) 0.226(4) 1.182(10) 0.098 Uiso 0.49(6) 1 d DR . P A 2
H8BF H 0.394(16) 0.200(4) 1.054(16) 0.098 Uiso 0.49(6) 1 d DR . P A 2

loop_
_atom_site_aniso_label
_atom_site_aniso_U_11
_atom_site_aniso_U_22
_atom_site_aniso_U_33
_atom_site_aniso_U_23
_atom_site_aniso_U_13
_atom_site_aniso_U_12
F1 0.106(2) 0.113(2) 0.0767(17) 0.0248(15) -0.0233(15) -0.0037(17)
F2 0.139(3) 0.098(2) 0.113(2) 0.0406(17) 0.034(2) -0.0335(19)
O1 0.0549(16) 0.0570(15) 0.088(2) 0.0051(13) 0.0052(13) 0.0044(11)
C1 0.0527(18) 0.0455(17) 0.0402(15) 0.0033(13) 0.0016(13) -0.0011(13)
C2 0.059(2) 0.0475(18) 0.0421(16) -0.0013(13) 0.0053(13) 0.0027(14)
C3 0.0478(17) 0.0457(16) 0.0489(17) 0.0018(13) 0.0052(13) -0.0026(13)
C4 0.063(2) 0.0460(17) 0.0498(18) 0.0025(14) 0.0070(15) 0.0090(14)
C5 0.0599(19) 0.0452(17) 0.0446(16) -0.0021(13) 0.0084(14) 0.0035(14)
C6 0.071(2) 0.053(2) 0.056(2) 0.0077(16) 0.0069(17) -0.0007(16)
C7 0.070(2) 0.054(2) 0.060(2) 0.0058(17) 0.0139(17) -0.0051(16)
C8 0.134(5) 0.053(3) 0.154(6) 0.015(3) 0.015(5) -0.012(3)
C9 0.074(3) 0.058(2) 0.090(3) -0.005(2) 0.012(2) -0.0123(18)
C10 0.095(3) 0.055(2) 0.070(2) 0.0089(19) 0.029(2) -0.009(2)
C11 0.098(3) 0.050(2) 0.118(4) 0.024(2) 0.014(3) 0.008(2)
C12 0.075(3) 0.057(2) 0.084(3) 0.0158(19) 0.004(2) 0.0054(18)
C13 0.109(3) 0.055(2) 0.0482(19) 0.0044(16) 0.019(2) 0.013(2)
C14 0.102(3) 0.050(2) 0.092(3) 0.004(2) 0.022(3) -0.002(2)
C15 0.081(3) 0.059(2) 0.0474(19) -0.0008(16) -0.0024(17) 0.0051(18)
C16 0.067(2) 0.050(2) 0.076(2) -0.0024(17) 0.0072(18) -0.0010(16)

loop_
_atom_type_symbol
_atom_type_description
_atom_type_scat_dispersion_real
_atom_type_scat_dispersion_imag
_atom_type_scat_source
C C 0.0033 0.0016 'International Tables Vol C Tables 4.2.6.8 and 6.1.1.4'
H H 0.0000 0.0000 'International Tables Vol C Tables 4.2.6.8 and 6.1.1.4'
F F 0.0171 0.0103 'International Tables Vol C Tables 4.2.6.8 and 6.1.1.4'
O O 0.0106 0.0060 'International Tables Vol C Tables 4.2.6.8 and 6.1.1.4'

loop_
_geom_angle_atom_site_label_1
_geom_angle_atom_site_label_2
_geom_angle_atom_site_label_3
_geom_angle
_geom_angle_site_symmetry_1
_geom_angle_site_symmetry_3
_geom_angle_publ_flag
C2 C1 C3 116.0(3) . . ?
C2 C1 C3 114.7(2) . 3_667 ?
C3 C1 C3 91.0(2) . 3_667 ?
O1 C2 C1 121.2(3) . . ?
O1 C2 C4 120.1(3) . . ?
C4 C2 C1 118.7(3) . . ?
C1 C3 C1 89.0(2) . 3_667 ?
C5 C3 C1 119.1(3) . . ?
C5 C3 C1 117.1(3) . 3_667 ?
C12 C4 C2 118.9(3) . . ?
C16 C4 C2 122.5(3) . . ?
C16 C4 C12 118.6(4) . . ?
C6 C5 C3 122.6(3) . . ?
C6 C5 C7 118.9(3) . . ?
C7 C5 C3 118.5(3) . . ?
C15 C6 C5 119.1(4) . . ?
C10 C7 C5 118.4(4) . . ?
C14 C9 C16 121.3(4) . . ?
F2 C10 C7 117.5(4) . . ?
C13 C10 F2 118.5(4) . . ?
C13 C10 C7 124.0(4) . . ?
C14 C11 C12 121.6(4) . . ?
C11 C12 C4 120.5(4) . . ?
C10 C13 C15 115.8(3) . . ?
C9 C14 C8 119.7(5) . . ?
C11 C14 C8 122.2(5) . . ?
C11 C14 C9 118.1(4) . . ?
F1 C15 C6 118.6(4) . . ?
F1 C15 C13 117.6(3) . . ?
C13 C15 C6 123.8(4) . . ?
C4 C16 C9 119.9(4) . . ?

loop_
_geom_bond_atom_site_label_1
_geom_bond_atom_site_label_2
_geom_bond_distance
_geom_bond_site_symmetry_2
_geom_bond_publ_flag
F1 C15 1.361(4) . ?
F2 C10 1.360(5) . ?
O1 C2 1.215(4) . ?
C1 C2 1.506(4) . ?
C1 C3 1.585(5) 3_667 ?
C1 C3 1.536(4) . ?
C2 C4 1.501(5) . ?
C3 C1 1.585(5) 3_667 ?
C3 C5 1.505(4) . ?
C4 C12 1.390(5) . ?
C4 C16 1.367(5) . ?
C5 C6 1.382(5) . ?
C5 C7 1.391(5) . ?
C6 C15 1.371(5) . ?
C7 C10 1.380(5) . ?
C8 C14 1.532(6) . ?
C9 C14 1.375(6) . ?
C9 C16 1.405(5) . ?
C10 C13 1.354(6) . ?
C11 C12 1.383(6) . ?
C11 C14 1.361(7) . ?
C13 C15 1.363(6) . ?
